data_1535286
loop_
_publ_author_name
'Suzuki, S.'
'Arai, K.'
'Sumita, M.'
'Makita, Y.'

_publ_section_title
;
 X-ray diffraction study of monoclinic Rb D2 P 04
;
_journal_name_full 'Journal of the Physical Society of Japan'
_journal_page_first 2394
_journal_page_last 2400
_journal_volume 52
_journal_year 1983
_chemical_formula_sum 'D2 O4 P Rb'
_chemical_name_systematic 'Rb (D2 P O4)'
_space_group_IT_number 4
_symmetry_space_group_name_Hall 'P 2yb'
_symmetry_space_group_name_H-M 'P 1 21 1'
_cell_angle_alpha 90
_cell_angle_beta 108.8
_cell_angle_gamma 90
_cell_formula_units_Z 8
_cell_length_a 15.352
_cell_length_b 6.184
_cell_length_c 9.566
_cell_volume 859.714
_citation_journal_id_ASTM JUPSAU
_cod_data_source_file Suzuki_JUPSAU_1983_676.cif
_cod_data_source_block D2O4P1Rb1
_cod_original_cell_volume 859.7139
_cod_original_formula_sum 'D2 O4 P1 Rb1'
_cod_database_code 1535286

loop_
_symmetry_equiv_pos_as_xyz
x,y,z
-x,y+1/2,-z

loop_
_atom_site_label
_atom_site_type_symbol
_atom_site_fract_x
_atom_site_fract_y
_atom_site_fract_z
_atom_site_occupancy
_atom_site_U_iso_or_equiv
O5 O-2 0.2959 0.2449 0.3012 1 0.0
O7 O-2 0.4165 0.0111 0.2436 1 0.0
Rb3 Rb+1 0.6329 0.2468 0.0367 1 0.0
P1 P+5 0.1216 0.7521 0.2654 1 0.0
O11 O-2 0.5489 0.5714 0.1824 1 0.0
O16 O-2 0.9523 0.4056 0.3187 1 0.0
Rb4 Rb+1 0.867 0.7277 0.4649 1 0.0
O10 O-2 0.661 0.6622 0.4222 1 0.0
P4 P+5 0.8797 0.2559 0.2327 1 0.0
O9 O-2 0.6983 0.7316 0.1969 1 0.0
O8 O-2 0.4538 0.3998 0.3221 1 0.0
O2 O-2 0.1582 0.6558 0.4222 1 0.0
P2 P+5 0.3789 0.2373 0.2348 1 0.0
O6 O-2 0.3312 0.3052 0.0765 1 0.0
Rb1 Rb+1 0.1312 0.25 0.0278 1 0.0
O13 O-2 0.8007 0.2418 0.308 1 0.0
P3 P+5 0.6227 0.7269 0.268 1 0.0
Rb2 Rb+1 0.3679 0.7224 0.4705 1 0.0
O1 O-2 0.2003 0.7298 0.2005 1 0.0
O14 O-2 0.8323 0.2977 0.0759 1 0.0
O12 O-2 0.5805 0.9619 0.2413 1 0.0
O4 O-2 0.0811 0.9597 0.2404 1 0.0
O3 O-2 0.05 0.5723 0.1798 1 0.0
O15 O-2 0.9183 0.0179 0.2419 1 0.0
